data_4069335
loop_
_publ_author_name
'Morvan, Didier'
'Rauchfuss, Thomas B.'
'Wilson, Scott R.'

_publ_section_title
;
 \p-Complexes of Lignols with Manganese(I) and Ruthenium(II)
;
_journal_issue 11
_journal_name_full Organometallics
_journal_page_first 3161
_journal_paper_doi 10.1021/om9001445
_journal_volume 28
_journal_year 2009
_chemical_formula_sum 'C9 H5 B F4 Mn O5'
_chemical_formula_weight 334.88
_chemical_name_systematic
; 
 ? 
;
_space_group_IT_number 14
_symmetry_space_group_name_Hall '-P 2yn'
_symmetry_space_group_name_H-M 'P 1 21/n 1'
_atom_sites_solution_hydrogens geom
_atom_sites_solution_primary direct
_atom_sites_solution_secondary difmap
_audit_creation_method SHELXL-97
_cell_angle_alpha 90.00
_cell_angle_beta 90.356(5)
_cell_angle_gamma 90.00
_cell_formula_units_Z 4
_cell_length_a 13.487(4)
_cell_length_b 6.6384(19)
_cell_length_c 14.638(4)
_cell_measurement_temperature 193(2)
_cell_volume 1310.5(6)
_computing_structure_refinement 'SHELXL-97 (Sheldrick, 1997)'
_computing_structure_solution 'SHELXS-97 (Sheldrick, 1990)'
_diffrn_ambient_temperature 193(2)
_diffrn_measured_fraction_theta_full 0.999
_diffrn_measured_fraction_theta_max 0.999
_diffrn_radiation_monochromator graphite
_diffrn_radiation_source 'fine-focus sealed tube'
_diffrn_radiation_type MoK\a
_diffrn_radiation_wavelength 0.71073
_diffrn_reflns_av_R_equivalents 0.0628
_diffrn_reflns_av_sigmaI/netI 0.0924
_diffrn_reflns_limit_h_max 16
_diffrn_reflns_limit_h_min -16
_diffrn_reflns_limit_k_max 7
_diffrn_reflns_limit_k_min -7
_diffrn_reflns_limit_l_max 17
_diffrn_reflns_limit_l_min -17
_diffrn_reflns_number 9500
_diffrn_reflns_theta_full 25.33
_diffrn_reflns_theta_max 25.33
_diffrn_reflns_theta_min 2.05
_exptl_absorpt_coefficient_mu 1.069
_exptl_crystal_density_diffrn 1.697
_exptl_crystal_density_method 'not measured'
_exptl_crystal_F_000 660
_refine_diff_density_max 1.976
_refine_diff_density_min -0.638
_refine_diff_density_rms 0.120
_refine_ls_extinction_method none
_refine_ls_goodness_of_fit_ref 0.925
_refine_ls_hydrogen_treatment mixed
_refine_ls_matrix_type full
_refine_ls_number_parameters 192
_refine_ls_number_reflns 2380
_refine_ls_number_restraints 0
_refine_ls_restrained_S_all 0.925
_refine_ls_R_factor_all 0.0964
_refine_ls_R_factor_gt 0.0630
_refine_ls_shift/su_max 0.000
_refine_ls_shift/su_mean 0.000
_refine_ls_structure_factor_coef Fsqd
_refine_ls_weighting_details 'calc w=1/[\s^2^(Fo^2^)+(0.1159P)^2^+0.0000P] where P=(Fo^2^+2Fc^2^)/3'
_refine_ls_weighting_scheme calc
_refine_ls_wR_factor_gt 0.1688
_refine_ls_wR_factor_ref 0.1790
_reflns_number_gt 1365
_reflns_number_total 2380
_reflns_threshold_expression >2sigma(I)
_cod_data_source_file om9001445_si_003.cif
_cod_data_source_block f43b80f_14
_cod_original_cell_volume 1310.5(7)
_cod_database_code 4069335

loop_
_symmetry_equiv_pos_as_xyz
'x, y, z'
'-x+1/2, y+1/2, -z+1/2'
'-x, -y, -z'
'x-1/2, -y-1/2, z-1/2'

loop_
_atom_site_label
_atom_site_type_symbol
_atom_site_fract_x
_atom_site_fract_y
_atom_site_fract_z
_atom_site_U_iso_or_equiv
_atom_site_adp_type
_atom_site_occupancy
_atom_site_symmetry_multiplicity
_atom_site_calc_flag
_atom_site_refinement_flags
Mn1 Mn 0.77643(6) 0.04995(13) 0.44757(6) 0.0275(3) Uani 1 1 d .
F1 F 0.0216(5) 0.2503(12) 0.1698(5) 0.148(3) Uani 1 1 d .
F2 F 0.0915(7) 0.0814(11) 0.2695(6) 0.227(6) Uani 1 1 d .
F3 F 0.0658(6) -0.0770(13) 0.1437(7) 0.201(5) Uani 1 1 d .
F4 F -0.0596(4) 0.0123(12) 0.2150(5) 0.135(3) Uani 1 1 d .
O1 O 0.9061(3) 0.3637(7) 0.3676(3) 0.0489(12) Uani 1 1 d .
O2 O 0.9440(3) -0.2199(7) 0.4908(3) 0.0504(12) Uani 1 1 d .
O3 O 0.7576(4) -0.1736(8) 0.2742(3) 0.0628(15) Uani 1 1 d .
O4 O 0.7860(3) 0.4574(6) 0.5790(3) 0.0403(10) Uani 1 1 d .
O5 O 0.6713(4) 0.4971(6) 0.4366(3) 0.0520(13) Uani 1 1 d .
H11 H 0.6327 0.4963 0.3913 0.078 Uiso 1 1 calc R
C1 C 0.8593(4) 0.2394(10) 0.3970(4) 0.0345(15) Uani 1 1 d .
C2 C 0.8799(5) -0.1138(9) 0.4752(4) 0.0339(14) Uani 1 1 d .
C3 C 0.7658(5) -0.0842(10) 0.3391(5) 0.0395(16) Uani 1 1 d .
C4 C 0.6891(5) -0.0640(9) 0.5602(4) 0.0392(15) Uani 1 1 d .
H4 H 0.6932 -0.1908 0.5901 0.047 Uiso 1 1 calc R
C5 C 0.6280(4) -0.0414(9) 0.4852(5) 0.0400(15) Uani 1 1 d .
H5 H 0.5903 -0.1521 0.4629 0.048 Uiso 1 1 calc R
C6 C 0.6219(4) 0.1506(9) 0.4410(4) 0.0399(16) Uani 1 1 d .
H6 H 0.5821 0.1654 0.3876 0.048 Uiso 1 1 calc R
C7 C 0.6729(4) 0.3142(9) 0.4749(4) 0.0364(15) Uani 1 1 d .
C8 C 0.7369(4) 0.2910(9) 0.5529(4) 0.0322(14) Uani 1 1 d .
C9 C 0.7458(4) 0.1010(9) 0.5932(4) 0.0338(14) Uani 1 1 d .
H9 H 0.7903 0.0821 0.6430 0.041 Uiso 1 1 calc R
C10 C 0.8533(5) 0.4390(10) 0.6552(5) 0.0520(18) Uani 1 1 d .
H10A H 0.8174 0.3886 0.7085 0.078 Uiso 1 1 calc R
H10B H 0.8820 0.5711 0.6693 0.078 Uiso 1 1 calc R
H10C H 0.9065 0.3446 0.6397 0.078 Uiso 1 1 calc R
B1 B 0.0368(6) 0.0550(15) 0.2088(7) 0.060(2) Uani 1 1 d .

loop_
_atom_site_aniso_label
_atom_site_aniso_U_11
_atom_site_aniso_U_22
_atom_site_aniso_U_33
_atom_site_aniso_U_23
_atom_site_aniso_U_13
_atom_site_aniso_U_12
Mn1 0.0263(5) 0.0255(5) 0.0306(5) -0.0008(4) -0.0026(3) 0.0001(4)
F1 0.194(7) 0.140(6) 0.109(5) 0.022(5) 0.005(4) 0.064(6)
F2 0.280(11) 0.123(6) 0.274(11) -0.071(6) -0.244(10) 0.085(6)
F3 0.129(6) 0.188(8) 0.285(11) -0.166(8) 0.054(6) 0.007(5)
F4 0.081(4) 0.205(8) 0.121(5) -0.058(5) 0.015(4) -0.031(5)
O1 0.049(3) 0.048(3) 0.050(3) 0.012(2) 0.001(2) -0.016(2)
O2 0.039(3) 0.043(3) 0.069(3) 0.001(2) -0.010(2) 0.014(2)
O3 0.069(4) 0.074(4) 0.045(3) -0.025(3) -0.009(3) -0.005(3)
O4 0.046(3) 0.031(2) 0.044(3) -0.005(2) -0.008(2) -0.006(2)
O5 0.067(3) 0.031(3) 0.058(3) 0.004(2) -0.025(2) 0.005(2)
C1 0.033(4) 0.037(4) 0.033(4) -0.001(3) -0.006(3) 0.001(3)
C2 0.031(3) 0.039(4) 0.031(3) -0.003(3) -0.001(3) -0.004(3)
C3 0.036(4) 0.042(4) 0.041(4) 0.001(3) -0.006(3) -0.003(3)
C4 0.041(4) 0.027(3) 0.050(4) 0.004(3) 0.018(3) -0.001(3)
C5 0.024(3) 0.033(3) 0.063(4) -0.010(3) 0.004(3) -0.002(3)
C6 0.026(3) 0.038(4) 0.056(4) -0.009(3) -0.009(3) 0.005(3)
C7 0.038(4) 0.029(3) 0.042(4) -0.004(3) -0.002(3) 0.009(3)
C8 0.029(3) 0.028(3) 0.040(3) -0.005(3) 0.003(3) 0.001(3)
C9 0.037(4) 0.036(4) 0.029(3) 0.002(3) 0.007(3) 0.006(3)
C10 0.055(4) 0.047(4) 0.054(4) -0.008(4) -0.019(3) -0.008(4)
B1 0.036(5) 0.061(6) 0.081(7) -0.024(6) -0.001(4) 0.001(4)

loop_
_atom_type_symbol
_atom_type_description
_atom_type_scat_dispersion_real
_atom_type_scat_dispersion_imag
_atom_type_scat_source
C C 0.0033 0.0016 'International Tables Vol C Tables 4.2.6.8 and 6.1.1.4'
H H 0.0000 0.0000 'International Tables Vol C Tables 4.2.6.8 and 6.1.1.4'
B B 0.0013 0.0007 'International Tables Vol C Tables 4.2.6.8 and 6.1.1.4'
O O 0.0106 0.0060 'International Tables Vol C Tables 4.2.6.8 and 6.1.1.4'
F F 0.0171 0.0103 'International Tables Vol C Tables 4.2.6.8 and 6.1.1.4'
Mn Mn 0.3368 0.7283 'International Tables Vol C Tables 4.2.6.8 and 6.1.1.4'

loop_
_geom_angle_atom_site_label_1
_geom_angle_atom_site_label_2
_geom_angle_atom_site_label_3
_geom_angle
C2 Mn1 C3 87.6(3)
C2 Mn1 C1 91.8(3)
C3 Mn1 C1 91.6(3)
C2 Mn1 C5 119.1(3)
C3 Mn1 C5 91.0(3)
C1 Mn1 C5 149.1(2)
C2 Mn1 C4 92.4(3)
C3 Mn1 C4 116.8(3)
C1 Mn1 C4 151.4(3)
C5 Mn1 C4 37.1(2)
C2 Mn1 C6 157.5(3)
C3 Mn1 C6 92.4(3)
C1 Mn1 C6 110.7(2)
C5 Mn1 C6 38.4(2)
C4 Mn1 C6 67.6(2)
C2 Mn1 C9 91.5(2)
C3 Mn1 C9 154.7(3)
C1 Mn1 C9 113.7(2)
C5 Mn1 C9 67.5(2)
C4 Mn1 C9 37.9(2)
C6 Mn1 C9 79.1(2)
C2 Mn1 C7 153.4(2)
C3 Mn1 C7 118.9(2)
C1 Mn1 C7 85.3(3)
C5 Mn1 C7 66.6(2)
C4 Mn1 C7 78.4(2)
C6 Mn1 C7 35.8(2)
C9 Mn1 C7 65.9(2)
C2 Mn1 C8 116.9(2)
C3 Mn1 C8 155.5(2)
C1 Mn1 C8 86.4(2)
C5 Mn1 C8 78.7(2)
C4 Mn1 C8 66.5(2)
C6 Mn1 C8 65.8(2)
C9 Mn1 C8 36.2(2)
C7 Mn1 C8 36.6(2)
C8 O4 C10 117.3(5)
O1 C1 Mn1 175.9(6)
O2 C2 Mn1 178.2(5)
O3 C3 Mn1 177.0(6)
C5 C4 C9 120.4(6)
C5 C4 Mn1 71.4(4)
C9 C4 Mn1 72.2(3)
C4 C5 C6 119.3(6)
C4 C5 Mn1 71.6(3)
C6 C5 Mn1 71.7(3)
C7 C6 C5 120.8(6)
C7 C6 Mn1 75.6(3)
C5 C6 Mn1 69.9(3)
O5 C7 C6 123.9(5)
O5 C7 C8 116.1(5)
C6 C7 C8 119.9(6)
O5 C7 Mn1 129.4(5)
C6 C7 Mn1 68.6(3)
C8 C7 Mn1 72.0(3)
O4 C8 C9 125.6(5)
O4 C8 C7 115.5(5)
C9 C8 C7 118.8(5)
O4 C8 Mn1 130.5(4)
C9 C8 Mn1 68.5(3)
C7 C8 Mn1 71.3(3)
C8 C9 C4 120.6(6)
C8 C9 Mn1 75.3(4)
C4 C9 Mn1 69.9(3)
F2 B1 F4 126.4(11)
F2 B1 F3 116.7(9)
F4 B1 F3 101.3(7)
F2 B1 F1 104.9(8)
F4 B1 F1 94.7(7)
F3 B1 F1 110.3(10)

loop_
_geom_bond_atom_site_label_1
_geom_bond_atom_site_label_2
_geom_bond_distance
Mn1 C2 1.813(7)
Mn1 C3 1.826(7)
Mn1 C1 1.841(7)
Mn1 C5 2.166(6)
Mn1 C4 2.169(6)
Mn1 C6 2.190(6)
Mn1 C9 2.200(6)
Mn1 C7 2.279(6)
Mn1 C8 2.288(6)
F1 B1 1.431(12)
F2 B1 1.164(10)
F3 B1 1.355(11)
F4 B1 1.334(10)
O1 C1 1.126(7)
O2 C2 1.137(7)
O3 C3 1.124(7)
O4 C8 1.342(7)
O4 C10 1.439(7)
O5 C7 1.337(7)
C4 C5 1.378(9)
C4 C9 1.419(9)
C5 C6 1.432(9)
C6 C7 1.377(8)
C7 C8 1.436(8)
C8 C9 1.397(8)
